data_7706904
loop_
_publ_author_name
'M\/oller, Mads Sondrup'
'Kongsted, Jacob'
'McKenzie, Christine J.'

_publ_section_title
;
 Preparation of organocobalt(iii) complexes via O<sub>2</sub> activation.
;
_journal_issue 14
_journal_name_full 'Dalton transactions (Cambridge, England : 2003)'
_journal_page_first 4819
_journal_page_last 4829
_journal_paper_doi 10.1039/d1dt00563d
_journal_volume 50
_journal_year 2021
_chemical_formula_moiety 'C20 H23 Co N2 O4'
_chemical_formula_sum 'C20 H23 Co N2 O4'
_chemical_formula_weight 414.33
_chemical_name_systematic '(N,N'-Ethylene-bis(salicylideneiminato))-acetonyl-cobalt(iii) methanol solvate'
_space_group_crystal_system monoclinic
_space_group_IT_number 14
_space_group_name_Hall '-P 2ybc'
_space_group_name_H-M_alt 'P 1 21/c 1'
_atom_sites_solution_hydrogens mixed
_atom_sites_solution_primary dual
_audit_creation_method SHELXL-2018/1
_audit_update_record
;
2020-11-20 deposited with the CCDC.	2021-03-15 downloaded from the CCDC.
;
_cell_angle_alpha 90
_cell_angle_beta 99.379(3)
_cell_angle_gamma 90
_cell_formula_units_Z 4
_cell_length_a 7.5674(2)
_cell_length_b 19.9473(5)
_cell_length_c 12.5497(3)
_cell_measurement_reflns_used 7140
_cell_measurement_temperature 100(2)
_cell_measurement_theta_max 74.4430
_cell_measurement_theta_min 4.1870
_cell_volume 1869.04(8)
_computing_cell_refinement 'CrysAlisPro 1.171.40.21a (Rigaku OD, 2018)'
_computing_data_collection 'CrysAlisPro 1.171.40.21a (Rigaku OD, 2018)'
_computing_data_reduction 'CrysAlisPro 1.171.40.21a (Rigaku OD, 2018)'
_computing_structure_refinement 'SHELXL-2018/1 (Sheldrick, 2018)'
_diffrn_ambient_temperature 100(2)
_diffrn_detector_area_resol_mean 5.2923
_diffrn_measured_fraction_theta_full 0.999
_diffrn_measured_fraction_theta_max 0.987
_diffrn_measurement_device_type 'XtaLAB Synergy, Dualflex, AtlasS2'
_diffrn_measurement_method '\w scans'
_diffrn_radiation_type CuK\a
_diffrn_radiation_wavelength 1.54184
_diffrn_reflns_av_unetI/netI 0.0404
_diffrn_reflns_Laue_measured_fraction_full 0.999
_diffrn_reflns_Laue_measured_fraction_max 0.987
_diffrn_reflns_limit_h_max 9
_diffrn_reflns_limit_h_min -7
_diffrn_reflns_limit_k_max 24
_diffrn_reflns_limit_k_min -22
_diffrn_reflns_limit_l_max 12
_diffrn_reflns_limit_l_min -15
_diffrn_reflns_number 7723
_diffrn_reflns_point_group_measured_fraction_full 0.999
_diffrn_reflns_point_group_measured_fraction_max 0.987
_diffrn_reflns_theta_full 67.684
_diffrn_reflns_theta_max 74.577
_diffrn_reflns_theta_min 4.202
_diffrn_source 'micro-focus sealed X-ray tube'
_exptl_absorpt_coefficient_mu 7.442
_exptl_absorpt_correction_T_max 1.00000
_exptl_absorpt_correction_T_min 0.78984
_exptl_absorpt_correction_type multi-scan
_exptl_absorpt_process_details
;
CrysAlisPro 1.171.40.21a (Rigaku Oxford Diffraction, 2018)
Empirical absorption correction using spherical harmonics,
 implemented in SCALE3 ABSPACK scaling algorithm.
;
_exptl_crystal_colour 'dark green'
_exptl_crystal_density_diffrn 1.472
_exptl_crystal_description block
_exptl_crystal_F_000 864
_exptl_crystal_size_max 0.082
_exptl_crystal_size_mid 0.070
_exptl_crystal_size_min 0.018
_refine_diff_density_max 0.945
_refine_diff_density_min -0.318
_refine_diff_density_rms 0.069
_refine_ls_extinction_method none
_refine_ls_goodness_of_fit_ref 1.048
_refine_ls_hydrogen_treatment mixed
_refine_ls_matrix_type full
_refine_ls_number_parameters 251
_refine_ls_number_reflns 7723
_refine_ls_number_restraints 0
_refine_ls_restrained_S_all 1.048
_refine_ls_R_factor_all 0.0541
_refine_ls_R_factor_gt 0.0420
_refine_ls_shift/su_max 0.000
_refine_ls_shift/su_mean 0.000
_refine_ls_structure_factor_coef Fsqd
_refine_ls_weighting_details 'w=1/[\s^2^(Fo^2^)+(0.0738P)^2^] where P=(Fo^2^+2Fc^2^)/3'
_refine_ls_weighting_scheme calc
_refine_ls_wR_factor_gt 0.1189
_refine_ls_wR_factor_ref 0.1220
_reflns_Friedel_coverage 0.000
_reflns_number_gt 5925
_reflns_number_total 7723
_reflns_threshold_expression 'I > 2\s(I)'
_cod_data_source_file d1dt00563d2.cif
_cod_data_source_block mads_twin1_hklf5
_cod_depositor_comments 'Adding full bibliography for 7706901--7706909.cif.'
_cod_original_sg_symbol_H-M 'P 21/c'
_cod_database_code 7706904
_shelx_shelxl_version_number 2018/1
_shelx_space_group_comment
;
The symmetry employed for this shelxl refinement is uniquely defined
by the following loop, which should always be used as a source of
symmetry information in preference to the above space-group names.
They are only intended as comments.
;

loop_
_space_group_symop_operation_xyz
'x, y, z'
'-x, y+1/2, -z+1/2'
'-x, -y, -z'
'x, -y-1/2, z-1/2'

loop_
_atom_site_label
_atom_site_type_symbol
_atom_site_fract_x
_atom_site_fract_y
_atom_site_fract_z
_atom_site_U_iso_or_equiv
_atom_site_adp_type
_atom_site_occupancy
_atom_site_site_symmetry_order
_atom_site_calc_flag
_atom_site_refinement_flags_posn
_atom_site_refinement_flags_adp
_atom_site_refinement_flags_occupancy
_atom_site_disorder_assembly
_atom_site_disorder_group
Co1 Co 0.81031(7) 0.31071(2) 0.39684(4) 0.01396(14) Uani 1 1 d . . . . .
H1 H 1.135(8) 0.272(2) 0.378(4) 0.050(14) Uiso 1 1 d . . . . .
O1 O 0.6565(3) 0.25284(9) 0.30413(16) 0.0169(4) Uani 1 1 d . . . . .
O2 O 0.8453(3) 0.35741(9) 0.26979(16) 0.0184(4) Uani 1 1 d . . . . .
O3 O 0.3527(3) 0.31236(11) 0.42591(18) 0.0242(5) Uani 1 1 d . . . . .
O4 O 1.0348(3) 0.24977(11) 0.37218(17) 0.0195(5) Uani 1 1 d . . . . .
N1 N 0.7807(4) 0.26336(12) 0.52232(19) 0.0180(5) Uani 1 1 d . . . . .
N2 N 0.9783(4) 0.36273(12) 0.48849(19) 0.0182(5) Uani 1 1 d . . . . .
C1 C 0.5848(4) 0.19670(14) 0.3303(2) 0.0169(6) Uani 1 1 d . . . . .
C2 C 0.4868(4) 0.15721(15) 0.2473(3) 0.0206(6) Uani 1 1 d . . . . .
H2 H 0.467542 0.173486 0.175206 0.025 Uiso 1 1 calc R U . . .
C3 C 0.4186(5) 0.09530(15) 0.2694(3) 0.0248(7) Uani 1 1 d . . . . .
H3 H 0.357052 0.069172 0.211727 0.030 Uiso 1 1 calc R U . . .
C4 C 0.4385(5) 0.07043(15) 0.3747(3) 0.0259(7) Uani 1 1 d . . . . .
H4 H 0.392524 0.027617 0.388912 0.031 Uiso 1 1 calc R U . . .
C5 C 0.5263(5) 0.10938(15) 0.4576(3) 0.0235(7) Uani 1 1 d . . . . .
H5 H 0.537011 0.093521 0.529712 0.028 Uiso 1 1 calc R U . . .
C6 C 0.6005(4) 0.17196(14) 0.4381(2) 0.0179(6) Uani 1 1 d . . . . .
C7 C 0.6940(4) 0.20867(15) 0.5289(2) 0.0200(6) Uani 1 1 d . . . . .
H7 H 0.691349 0.191049 0.598899 0.024 Uiso 1 1 calc R U . . .
C8 C 0.8679(5) 0.29627(16) 0.6227(2) 0.0220(7) Uani 1 1 d . . . . .
H8A H 0.903603 0.262489 0.679928 0.026 Uiso 1 1 calc R U . . .
H8AB H 0.784678 0.328506 0.648407 0.026 Uiso 1 1 calc R U . . .
C9 C 1.0305(5) 0.33227(16) 0.5963(2) 0.0220(7) Uani 1 1 d . . . . .
H9A H 1.069561 0.367370 0.650812 0.026 Uiso 1 1 calc R U . . .
H9AB H 1.130420 0.300333 0.595591 0.026 Uiso 1 1 calc R U . . .
C10 C 1.0607(4) 0.41523(15) 0.4636(2) 0.0187(6) Uani 1 1 d . . . . .
H10 H 1.141055 0.436527 0.519436 0.022 Uiso 1 1 calc R U . . .
C11 C 1.0405(4) 0.44421(14) 0.3574(2) 0.0190(6) Uani 1 1 d . . . . .
C12 C 1.1408(5) 0.50228(15) 0.3440(3) 0.0231(7) Uani 1 1 d . . . . .
H12 H 1.210952 0.522136 0.405605 0.028 Uiso 1 1 calc R U . . .
C13 C 1.1398(5) 0.53098(15) 0.2443(3) 0.0255(7) Uani 1 1 d . . . . .
H13 H 1.209118 0.569818 0.236317 0.031 Uiso 1 1 calc R U . . .
C14 C 1.0339(5) 0.50137(15) 0.1550(3) 0.0245(7) Uani 1 1 d . . . . .
H14 H 1.029096 0.521307 0.085831 0.029 Uiso 1 1 calc R U . . .
C15 C 0.9368(5) 0.44423(15) 0.1647(2) 0.0210(6) Uani 1 1 d . . . . .
H15 H 0.868431 0.425070 0.101851 0.025 Uiso 1 1 calc R U . . .
C16 C 0.9359(4) 0.41312(13) 0.2660(2) 0.0166(6) Uani 1 1 d . . . . .
C17 C 0.6145(4) 0.37443(15) 0.4176(3) 0.0204(6) Uani 1 1 d . . . . .
H17A H 0.616631 0.382888 0.495513 0.025 Uiso 1 1 calc R U . . .
H17B H 0.631123 0.417705 0.381866 0.025 Uiso 1 1 calc R U . . .
C18 C 0.4419(4) 0.34401(15) 0.3697(3) 0.0212(6) Uani 1 1 d . . . . .
C19 C 0.3776(5) 0.35465(18) 0.2508(3) 0.0278(7) Uani 1 1 d . . . . .
H19A H 0.331783 0.400447 0.238684 0.042 Uiso 1 1 calc R U . . .
H19B H 0.281816 0.322612 0.225298 0.042 Uiso 1 1 calc R U . . .
H19C H 0.477347 0.347818 0.210988 0.042 Uiso 1 1 calc R U . . .
C20 C 1.0705(5) 0.18361(15) 0.4114(3) 0.0269(7) Uani 1 1 d . . . . .
H20A H 1.104296 0.184674 0.490172 0.040 Uiso 1 1 calc R U . . .
H20B H 1.168909 0.164508 0.379235 0.040 Uiso 1 1 calc R U . . .
H20C H 0.963093 0.155949 0.391918 0.040 Uiso 1 1 calc R U . . .

loop_
_atom_site_aniso_label
_atom_site_aniso_U_11
_atom_site_aniso_U_22
_atom_site_aniso_U_33
_atom_site_aniso_U_23
_atom_site_aniso_U_13
_atom_site_aniso_U_12
Co1 0.0126(2) 0.0180(2) 0.0111(2) -0.00121(17) 0.00116(15) -0.00115(19)
O1 0.0172(11) 0.0186(9) 0.0150(10) -0.0014(7) 0.0024(8) 0.0002(8)
O2 0.0196(12) 0.0182(10) 0.0166(10) -0.0005(8) 0.0004(9) -0.0028(8)
O3 0.0174(12) 0.0304(11) 0.0258(12) -0.0005(9) 0.0063(9) -0.0005(9)
O4 0.0159(12) 0.0228(10) 0.0195(11) -0.0007(8) 0.0024(9) 0.0015(9)
N1 0.0175(14) 0.0208(12) 0.0151(12) -0.0007(9) 0.0011(10) 0.0005(10)
N2 0.0199(14) 0.0226(12) 0.0117(12) -0.0016(9) 0.0015(10) 0.0012(10)
C1 0.0140(15) 0.0141(13) 0.0217(15) 0.0001(11) 0.0003(12) 0.0023(11)
C2 0.0164(16) 0.0220(14) 0.0213(15) -0.0015(12) -0.0028(12) 0.0015(12)
C3 0.0182(17) 0.0206(14) 0.0330(18) -0.0064(12) -0.0036(13) 0.0016(12)
C4 0.0208(18) 0.0182(14) 0.0378(19) 0.0029(13) 0.0020(14) 0.0008(12)
C5 0.0197(17) 0.0214(15) 0.0285(17) 0.0055(12) 0.0015(14) 0.0026(12)
C6 0.0132(15) 0.0205(14) 0.0208(15) 0.0017(11) 0.0047(12) 0.0018(11)
C7 0.0190(17) 0.0236(14) 0.0168(14) 0.0040(11) 0.0017(12) 0.0023(12)
C8 0.0232(18) 0.0295(16) 0.0127(14) -0.0011(11) 0.0011(12) -0.0041(12)
C9 0.0215(18) 0.0296(16) 0.0133(14) -0.0012(11) -0.0019(12) -0.0019(13)
C10 0.0152(16) 0.0232(14) 0.0172(14) -0.0066(11) 0.0008(11) -0.0029(11)
C11 0.0172(16) 0.0205(14) 0.0200(15) -0.0009(11) 0.0054(12) -0.0018(11)
C12 0.0232(18) 0.0218(15) 0.0243(16) -0.0065(12) 0.0043(13) -0.0029(12)
C13 0.030(2) 0.0200(14) 0.0277(17) 0.0006(12) 0.0081(14) -0.0070(13)
C14 0.0295(19) 0.0231(15) 0.0213(16) 0.0044(12) 0.0049(13) -0.0006(13)
C15 0.0222(18) 0.0223(14) 0.0175(15) 0.0003(11) 0.0007(12) -0.0007(12)
C16 0.0157(15) 0.0159(13) 0.0188(14) -0.0019(10) 0.0049(12) 0.0012(11)
C17 0.0197(17) 0.0218(14) 0.0203(15) -0.0034(11) 0.0049(12) 0.0027(12)
C18 0.0178(17) 0.0227(15) 0.0229(15) -0.0018(12) 0.0027(13) 0.0046(12)
C19 0.0226(18) 0.0383(18) 0.0210(16) 0.0001(13) -0.0011(13) 0.0069(14)
C20 0.0221(18) 0.0236(15) 0.0355(18) 0.0001(13) 0.0063(14) 0.0042(13)

loop_
_atom_type_symbol
_atom_type_description
_atom_type_scat_dispersion_real
_atom_type_scat_dispersion_imag
_atom_type_scat_source
C C 0.0181 0.0091 'International Tables Vol C Tables 4.2.6.8 and 6.1.1.4'
H H 0.0000 0.0000 'International Tables Vol C Tables 4.2.6.8 and 6.1.1.4'
N N 0.0311 0.0180 'International Tables Vol C Tables 4.2.6.8 and 6.1.1.4'
O O 0.0492 0.0322 'International Tables Vol C Tables 4.2.6.8 and 6.1.1.4'
Co Co -2.3653 3.6143 'International Tables Vol C Tables 4.2.6.8 and 6.1.1.4'

loop_
_geom_angle_atom_site_label_1
_geom_angle_atom_site_label_2
_geom_angle_atom_site_label_3
_geom_angle
_geom_angle_site_symmetry_1
_geom_angle_site_symmetry_3
_geom_angle_publ_flag
N1 Co1 N2 85.75(11) . . ?
N1 Co1 O1 93.61(10) . . ?
N2 Co1 O1 175.15(10) . . ?
N1 Co1 O2 178.64(11) . . ?
N2 Co1 O2 94.01(10) . . ?
O1 Co1 O2 86.51(9) . . ?
N1 Co1 C17 91.05(12) . . ?
N2 Co1 C17 90.63(12) . . ?
O1 Co1 C17 94.19(11) . . ?
O2 Co1 C17 90.29(11) . . ?
N1 Co1 O4 92.36(10) . . ?
N2 Co1 O4 85.92(10) . . ?
O1 Co1 O4 89.30(9) . . ?
O2 Co1 O4 86.28(9) . . ?
C17 Co1 O4 174.96(11) . . ?
C1 O1 Co1 127.18(19) . . ?
C16 O2 Co1 126.20(18) . . ?
C20 O4 Co1 125.9(2) . . ?
C20 O4 H1 109(3) . . ?
Co1 O4 H1 114(3) . . ?
C7 N1 C8 119.1(2) . . ?
C7 N1 Co1 127.8(2) . . ?
C8 N1 Co1 113.15(19) . . ?
C10 N2 C9 119.4(3) . . ?
C10 N2 Co1 127.4(2) . . ?
C9 N2 Co1 112.72(19) . . ?
O1 C1 C2 118.7(3) . . ?
O1 C1 C6 124.0(3) . . ?
C2 C1 C6 117.3(3) . . ?
C3 C2 C1 121.1(3) . . ?
C3 C2 H2 119.4 . . ?
C1 C2 H2 119.4 . . ?
C2 C3 C4 121.4(3) . . ?
C2 C3 H3 119.3 . . ?
C4 C3 H3 119.3 . . ?
C5 C4 C3 118.5(3) . . ?
C5 C4 H4 120.7 . . ?
C3 C4 H4 120.7 . . ?
C4 C5 C6 121.7(3) . . ?
C4 C5 H5 119.1 . . ?
C6 C5 H5 119.1 . . ?
C5 C6 C1 119.8(3) . . ?
C5 C6 C7 118.2(3) . . ?
C1 C6 C7 121.9(3) . . ?
N1 C7 C6 125.0(3) . . ?
N1 C7 H7 117.5 . . ?
C6 C7 H7 117.5 . . ?
N1 C8 C9 106.9(2) . . ?
N1 C8 H8A 110.3 . . ?
C9 C8 H8A 110.3 . . ?
N1 C8 H8AB 110.3 . . ?
C9 C8 H8AB 110.3 . . ?
H8A C8 H8AB 108.6 . . ?
N2 C9 C8 106.9(3) . . ?
N2 C9 H9A 110.3 . . ?
C8 C9 H9A 110.3 . . ?
N2 C9 H9AB 110.3 . . ?
C8 C9 H9AB 110.3 . . ?
H9A C9 H9AB 108.6 . . ?
N2 C10 C11 124.8(3) . . ?
N2 C10 H10 117.6 . . ?
C11 C10 H10 117.6 . . ?
C12 C11 C16 120.1(3) . . ?
C12 C11 C10 117.5(3) . . ?
C16 C11 C10 122.2(3) . . ?
C13 C12 C11 121.8(3) . . ?
C13 C12 H12 119.1 . . ?
C11 C12 H12 119.1 . . ?
C12 C13 C14 118.1(3) . . ?
C12 C13 H13 120.9 . . ?
C14 C13 H13 120.9 . . ?
C15 C14 C13 121.7(3) . . ?
C15 C14 H14 119.2 . . ?
C13 C14 H14 119.2 . . ?
C14 C15 C16 121.6(3) . . ?
C14 C15 H15 119.2 . . ?
C16 C15 H15 119.2 . . ?
O2 C16 C15 118.9(3) . . ?
O2 C16 C11 124.4(3) . . ?
C15 C16 C11 116.7(3) . . ?
C18 C17 Co1 108.1(2) . . ?
C18 C17 H17A 110.1 . . ?
Co1 C17 H17A 110.1 . . ?
C18 C17 H17B 110.1 . . ?
Co1 C17 H17B 110.1 . . ?
H17A C17 H17B 108.4 . . ?
O3 C18 C17 120.7(3) . . ?
O3 C18 C19 121.5(3) . . ?
C17 C18 C19 117.8(3) . . ?
C18 C19 H19A 109.5 . . ?
C18 C19 H19B 109.5 . . ?
H19A C19 H19B 109.5 . . ?
C18 C19 H19C 109.5 . . ?
H19A C19 H19C 109.5 . . ?
H19B C19 H19C 109.5 . . ?
O4 C20 H20A 109.5 . . ?
O4 C20 H20B 109.5 . . ?
H20A C20 H20B 109.5 . . ?
O4 C20 H20C 109.5 . . ?
H20A C20 H20C 109.5 . . ?
H20B C20 H20C 109.5 . . ?

loop_
_geom_bond_atom_site_label_1
_geom_bond_atom_site_label_2
_geom_bond_distance
_geom_bond_site_symmetry_2
_geom_bond_publ_flag
Co1 N1 1.881(2) . ?
Co1 N2 1.881(3) . ?
Co1 O1 1.897(2) . ?
Co1 O2 1.902(2) . ?
Co1 C17 2.001(3) . ?
Co1 O4 2.152(2) . ?
O1 C1 1.310(4) . ?
O2 C16 1.311(4) . ?
O3 C18 1.228(4) . ?
O4 C20 1.419(4) . ?
O4 H1 0.87(6) . ?
N1 C7 1.282(4) . ?
N1 C8 1.477(4) . ?
N2 C10 1.283(4) . ?
N2 C9 1.477(4) . ?
C1 C2 1.416(4) . ?
C1 C6 1.426(4) . ?
C2 C3 1.384(5) . ?
C2 H2 0.9500 . ?
C3 C4 1.396(5) . ?
C3 H3 0.9500 . ?
C4 C5 1.379(5) . ?
C4 H4 0.9500 . ?
C5 C6 1.406(4) . ?
C5 H5 0.9500 . ?
C6 C7 1.439(4) . ?
C7 H7 0.9500 . ?
C8 C9 1.508(5) . ?
C8 H8A 0.9900 . ?
C8 H8AB 0.9900 . ?
C9 H9A 0.9900 . ?
C9 H9AB 0.9900 . ?
C10 C11 1.438(4) . ?
C10 H10 0.9500 . ?
C11 C12 1.410(4) . ?
C11 C16 1.425(4) . ?
C12 C13 1.375(4) . ?
C12 H12 0.9500 . ?
C13 C14 1.398(5) . ?
C13 H13 0.9500 . ?
C14 C15 1.372(4) . ?
C14 H14 0.9500 . ?
C15 C16 1.416(4) . ?
C15 H15 0.9500 . ?
C17 C18 1.476(5) . ?
C17 H17A 0.9900 . ?
C17 H17B 0.9900 . ?
C18 C19 1.507(4) . ?
C19 H19A 0.9800 . ?
C19 H19B 0.9800 . ?
C19 H19C 0.9800 . ?
C20 H20A 0.9800 . ?
C20 H20B 0.9800 . ?
C20 H20C 0.9800 . ?
